data_4022501
loop_
_publ_author_name
'Martin G. Banwell'
'Alison J. Edwards'
'Michael Essers'
'Katrina A. Jolliffe'

_publ_contact_author_address
;
Research School of Chemistry,
Australian National University,
Canberra, A. C. T. 0200, Australia
;
_publ_contact_author_email mgb@rsc.anu.edu.au
_publ_contact_author_fax ' 61 2 6125 8114 '
_publ_contact_author_name 'Martin G. Banwell'
_publ_contact_author_phone ' 61 2 6125 8202 '
_publ_section_title
;
 Conversion of (-)-3-Dehydroshikimic Acid into
 Derivatives of the (+)-Enantiomer
;
_journal_name_full 'Journal of Organic Chemistry'
_journal_page_first 6839
_journal_page_last 6841
_journal_paper_doi 10.1021/jo034689c
_journal_volume 68
_journal_year 2003
_chemical_compound_source 'Local laboratory'
_chemical_formula_moiety 'C18 H26 O7 '
_chemical_formula_sum 'C18 H26 O7'
_chemical_formula_weight 354.399
_chemical_name_systematic
;
 ?
;
_space_group_IT_number 4
_symmetry_cell_setting monoclinic
_symmetry_space_group_name_Hall 'P 2yb'
_symmetry_space_group_name_H-M 'P 1 21 1'
_atom_sites_solution_hydrogens 'geom difmap'
_atom_sites_solution_primary direct
_audit_creation_date 02-28-10
_audit_creation_method 'maXus + CRYSTALS_ver_12-03-99'
_cell_angle_alpha 90.00
_cell_angle_beta 108.7678(10)
_cell_angle_gamma 90.00
_cell_formula_units_Z 2
_cell_length_a 5.97340(10)
_cell_length_b 17.1311(4)
_cell_length_c 9.0637(2)
_cell_measurement_reflns_used 17142
_cell_measurement_temperature 200
_cell_measurement_theta_max 27.485
_cell_measurement_theta_min 2.910
_cell_volume 878.18(3)
_computing_cell_refinement 'HKL Scalepack (Otwinowski & Minor 1997)'
_computing_data_collection 'COLLECT (Nonius, 2001)'
_computing_data_reduction 'Denzo and Scalepak (Otwinowski & Minor, 1997)'
_computing_molecular_graphics
;
    CAMERON (Watkin et al 1996)
;
_computing_publication_material
;
    CRYSTALS (Watkin et al 2001) + maXus(Mackay et al., 1999)
;
_computing_structure_refinement
;
    CRYSTALS (Watkin et al 2001)
;
_computing_structure_solution
;
    SIR97 (Altomare et al, 1999)
;
_diffrn_measured_fraction_theta_max 1.000
_diffrn_measurement_device KappaCCD
_diffrn_measurement_method CCD
_diffrn_orient_matrix_type X=UH
_diffrn_orient_matrix_UB_11 0.01720
_diffrn_orient_matrix_UB_12 -0.11475
_diffrn_orient_matrix_UB_13 -0.13341
_diffrn_orient_matrix_UB_21 0.05456
_diffrn_orient_matrix_UB_22 -0.01173
_diffrn_orient_matrix_UB_23 0.01712
_diffrn_orient_matrix_UB_31 -0.03409
_diffrn_orient_matrix_UB_32 -0.10529
_diffrn_orient_matrix_UB_33 0.03648
_diffrn_radiation_source 'fine-focus sealed tube'
_diffrn_radiation_type ' MoK\a'
_diffrn_radiation_wavelength_id all
_diffrn_reflns_av_R_equivalents 0.046
_diffrn_reflns_limit_h_max 7
_diffrn_reflns_limit_h_min -7
_diffrn_reflns_limit_k_max 22
_diffrn_reflns_limit_k_min -22
_diffrn_reflns_limit_l_max 11
_diffrn_reflns_limit_l_min -11
_diffrn_reflns_number 17083
_diffrn_reflns_theta_full 27.51
_diffrn_reflns_theta_max 27.51
_diffrn_reflns_theta_min 3.60
_exptl_absorpt_coefficient_mu 0.103
_exptl_absorpt_correction_T_max 0.995
_exptl_absorpt_correction_T_min 0.965
_exptl_absorpt_correction_type integration
_exptl_absorpt_process_details
;
Gaussian integration (Coppens, 1970)
;
_exptl_crystal_colour Colourless
_exptl_crystal_density_diffrn 1.340
_exptl_crystal_density_method 'not measured'
_exptl_crystal_description plate
_exptl_crystal_F_000 380
_exptl_crystal_size_max 0.45
_exptl_crystal_size_mid 0.43
_exptl_crystal_size_min 0.05
_refine_diff_density_max 0.17
_refine_diff_density_min -0.16
_refine_diff_density_rms 0.04
_refine_ls_extinction_method None
_refine_ls_goodness_of_fit_ref 1.0511
_refine_ls_hydrogen_treatment mixed
_refine_ls_matrix_type full
_refine_ls_number_parameters 226
_refine_ls_number_reflns 1355
_refine_ls_R_factor_gt 0.0299
_refine_ls_shift/su_max 0.000141
_refine_ls_structure_factor_coef F
_refine_ls_weighting_details
;
Chebychev polynomial with 3 parameters, Carruthers & Watkin , 1979, 
0.610    0.250    0.389    
;
_refine_ls_weighting_scheme calc
_refine_ls_wR_factor_ref 0.0354
_reflns_d_resolution_high 0.62
_reflns_d_resolution_low 1.68
_reflns_limit_h_max 7
_reflns_limit_h_min -7
_reflns_limit_k_max 22
_reflns_limit_k_min 0
_reflns_limit_l_max 11
_reflns_limit_l_min 0
_reflns_number_gt 1355
_reflns_number_total 2075
_reflns_threshold_expression >3.00\s(I)
_cod_data_source_file jo034689csi20030521_102224.cif
_cod_data_source_block mbme1z
_cod_depositor_comments
;
The following automatic conversions were performed:
'_symmetry_cell_setting' value 'Monoclinic' changed to 'monoclinic'
according to '/home/saulius/struct/CIF-dictionaries/cif_core.dic'
dictionary named 'cif_core.dic' version 2.4.1 from 2010-06-29.

Automatic conversion script
Id: cif_fix_enum 1527 2010-12-29 10:47:43Z saulius 
;
_cod_original_sg_symbol_H-M 'P 21          '
_cod_original_formula_sum 'C18 H26 O7 '
_cod_database_code 4022501

loop_
_symmetry_equiv_pos_as_xyz
+X,+Y,+Z
'-X,+Y+ 1/2,-Z'

loop_
_atom_site_label
_atom_site_type_symbol
_atom_site_fract_x
_atom_site_fract_y
_atom_site_fract_z
_atom_site_U_iso_or_equiv
_atom_site_occupancy
_atom_site_adp_type
O13 o -0.7782(3) -0.22673(9) -0.5079(2) 0.0302 1.0000 Uani
O19 o -1.0992(3) -0.37551(11) -0.7605(2) 0.0379 1.0000 Uani
O20 o -0.7147(4) -0.55231(14) -0.0746(3) 0.0532 1.0000 Uani
O21 o -0.3788(5) -0.60498(14) -0.0843(3) 0.0635 1.0000 Uani
O22 o -0.9317(3) -0.3420(1) -0.4402(2) 0.0293 1.0000 Uani
O23 o -0.6883(3) -0.3626(1) -0.6560(2) 0.0309 1.0000 Uani
O24 o -0.3488(4) -0.48460(12) -0.6055(3) 0.0435 1.0000 Uani
C1 c -0.5354(5) -0.55840(16) -0.1316(3) 0.0393 1.0000 Uani
C2 c -0.5530(5) -0.50118(15) -0.2579(3) 0.0337 1.0000 Uani
C3 c -0.6908(4) -0.43812(15) -0.2733(3) 0.0324 1.0000 Uani
C4 c -0.7050(4) -0.37922(15) -0.3969(3) 0.0298 1.0000 Uani
C5 c -0.6640(4) -0.41868(14) -0.5351(3) 0.0288 1.0000 Uani
C6 c -0.4164(4) -0.45242(15) -0.4806(3) 0.0337 1.0000 Uani
C7 c -0.4045(5) -0.51738(15) -0.3627(4) 0.0377 1.0000 Uani
C8 c -0.9546(4) -0.28434(15) -0.5591(3) 0.0286 1.0000 Uani
C9 c -1.2011(4) -0.25038(16) -0.5919(4) 0.0362 1.0000 Uani
C10 c -1.2197(5) -0.20482(17) -0.4517(4) 0.0438 1.0000 Uani
C11 c -1.0244(5) -0.14363(17) -0.4033(4) 0.0458 1.0000 Uani
C12 c -0.7864(5) -0.18269(17) -0.3741(4) 0.0379 1.0000 Uani
C14 c -0.9080(4) -0.32181(15) -0.7014(3) 0.0321 1.0000 Uani
C15 c -0.8918(5) -0.26307(17) -0.8231(3) 0.0410 1.0000 Uani
C16 c -0.8950(6) -0.3029(2) -0.9739(4) 0.0522 1.0000 Uani
C17 c -1.1057(6) -0.3579(3) -1.0292(4) 0.0607 1.0000 Uani
C18 c -1.0978(6) -0.4155(2) -0.9007(4) 0.0533 1.0000 Uani
C25 c -0.7102(7) -0.6001(2) 0.0571(4) 0.0578 1.0000 Uani
H31 h -0.7881(4) -0.43092(15) -0.2028(3) 0.0392 1.0000 Uiso
H41 h -0.5789(4) -0.33896(15) -0.3564(3) 0.0369 1.0000 Uiso
H51 h -0.7830(4) -0.46085(14) -0.5776(3) 0.0352 1.0000 Uiso
H61 h -0.3055(4) -0.40890(15) -0.4322(3) 0.0425 1.0000 Uiso
H71 h -0.4641(5) -0.56644(15) -0.4222(4) 0.0501 1.0000 Uiso
H72 h -0.2362(5) -0.52475(15) -0.2963(4) 0.0501 1.0000 Uiso
H91 h -1.3194(4) -0.29378(16) -0.6179(4) 0.0456 1.0000 Uiso
H92 h -1.2341(4) -0.21394(16) -0.6826(4) 0.0456 1.0000 Uiso
H101 h -1.3781(5) -0.17918(17) -0.4774(4) 0.0573 1.0000 Uiso
H102 h -1.1986(5) -0.24205(17) -0.3632(4) 0.0573 1.0000 Uiso
H111 h -1.0489(5) -0.10530(17) -0.4903(4) 0.0634 1.0000 Uiso
H112 h -1.0304(5) -0.11581(17) -0.3077(4) 0.0634 1.0000 Uiso
H121 h -0.7586(5) -0.21910(17) -0.2837(4) 0.0468 1.0000 Uiso
H122 h -0.6594(5) -0.14208(17) -0.3489(4) 0.0468 1.0000 Uiso
H151 h -1.0317(5) -0.22749(17) -0.8468(3) 0.0509 1.0000 Uiso
H152 h -0.7433(5) -0.23186(17) -0.7814(3) 0.0509 1.0000 Uiso
H161 h -0.9047(6) -0.2630(2) -1.0562(4) 0.0660 1.0000 Uiso
H162 h -0.7462(6) -0.3338(2) -0.9538(4) 0.0660 1.0000 Uiso
H171 h -1.1043(6) -0.3861(3) -1.1255(4) 0.0718 1.0000 Uiso
H172 h -1.2549(6) -0.3269(3) -1.0520(4) 0.0718 1.0000 Uiso
H181 h -1.2356(6) -0.4520(2) -0.9352(4) 0.0643 1.0000 Uiso
H182 h -0.9475(6) -0.4459(2) -0.8773(4) 0.0643 1.0000 Uiso
H251 h -0.8540(7) -0.5891(2) 0.0875(4) 0.0702 1.0000 Uiso
H252 h -0.7099(7) -0.6562(2) 0.0271(4) 0.0702 1.0000 Uiso
H253 h -0.5652(7) -0.5886(2) 0.1472(4) 0.0702 1.0000 Uiso
H24 h -0.3015(4) -0.43443(12) -0.6514(3) 0.0500 1.0000 Uiso

loop_
_atom_site_aniso_label
_atom_site_aniso_U_11
_atom_site_aniso_U_22
_atom_site_aniso_U_33
_atom_site_aniso_U_23
_atom_site_aniso_U_13
_atom_site_aniso_U_12
O13 0.0232(8) 0.0312(9) 0.038(1) -0.0046(8) 0.0120(7) -0.0057(7)
O19 0.0304(9) 0.043(1) 0.037(1) -0.0081(9) 0.0073(8) -0.0114(8)
O20 0.0555(13) 0.0588(14) 0.0496(13) 0.0247(11) 0.0228(11) 0.0124(11)
O21 0.0730(16) 0.0475(13) 0.0735(17) 0.0205(12) 0.0286(13) 0.0250(12)
O22 0.0231(8) 0.0304(9) 0.0358(9) 0.0045(8) 0.0116(7) 0.0018(7)
O23 0.0264(8) 0.0343(9) 0.0332(9) -0.0000(8) 0.0112(7) -0.0013(7)
O24 0.0480(11) 0.035(1) 0.0567(13) -0.006(1) 0.029(1) 0.0050(9)
C1 0.0442(15) 0.0295(12) 0.0397(15) -0.0009(13) 0.0073(13) 0.0003(12)
C2 0.0316(12) 0.0293(13) 0.0368(14) -0.0006(12) 0.006(1) -0.003(1)
C3 0.0302(12) 0.0330(13) 0.0331(14) 0.0011(11) 0.0093(11) -0.001(1)
C4 0.0235(11) 0.0310(13) 0.0353(13) -0.0004(11) 0.010(1) 0.001(1)
C5 0.0241(11) 0.0276(12) 0.0334(13) -0.0022(11) 0.008(1) -0.003(1)
C6 0.0299(11) 0.0307(13) 0.0438(15) -0.0050(12) 0.0166(11) 0.0003(11)
C7 0.0348(13) 0.0296(12) 0.0494(17) -0.0009(13) 0.0144(12) 0.0023(11)
C8 0.0228(11) 0.0275(12) 0.0351(14) 0.0029(11) 0.009(1) -0.0017(9)
C9 0.0243(12) 0.0346(13) 0.0499(16) 0.0087(13) 0.0122(11) 0.002(1)
C10 0.0318(14) 0.0383(14) 0.069(2) 0.0035(15) 0.0274(14) 0.0024(12)
C11 0.0434(16) 0.0356(14) 0.068(2) -0.0063(15) 0.0316(15) -0.0002(13)
C12 0.0375(15) 0.0354(13) 0.0458(16) -0.0086(13) 0.0206(13) -0.0051(11)
C14 0.0238(11) 0.0363(13) 0.0346(14) -0.0001(11) 0.007(1) -0.006(1)
C15 0.0391(14) 0.0486(17) 0.0358(16) 0.0082(13) 0.0129(12) 0.0011(13)
C16 0.0487(18) 0.073(2) 0.0335(15) 0.0014(16) 0.0113(13) -0.0054(16)
C17 0.0522(19) 0.093(3) 0.0339(16) -0.0104(18) 0.0103(13) -0.0099(19)
C18 0.0466(17) 0.065(2) 0.0437(18) -0.0177(17) 0.0079(14) -0.0144(16)
C25 0.078(2) 0.0528(19) 0.0412(17) 0.0182(15) 0.0168(16) -0.0018(18)

loop_
_atom_type_symbol
_atom_type_scat_dispersion_real
_atom_type_scat_dispersion_imag
_atom_type_scat_Cromer_Mann_a1
_atom_type_scat_Cromer_Mann_b1
_atom_type_scat_Cromer_Mann_a2
_atom_type_scat_Cromer_Mann_b2
_atom_type_scat_Cromer_Mann_a3
_atom_type_scat_Cromer_Mann_b3
_atom_type_scat_Cromer_Mann_a4
_atom_type_scat_Cromer_Mann_b4
_atom_type_scat_Cromer_Mann_c
_atom_type_scat_source
'C   ' 0.0033 0.0016 2.3100 20.8439 1.0200 10.2075 1.5886 0.5687 0.8650 51.6512 0.2156 International_Tables_Vol_IV_Table_2.2B
'H   ' 0.0000 0.0000 0.4930 10.5109 0.3229 26.1257 0.1402 3.1424 0.0408 57.7997 0.0030 International_Tables_Vol_IV_Table_2.2B
'O   ' 0.0106 0.0060 3.0485 13.2771 2.2868 5.7011 1.5463 0.3239 0.8670 32.9089 0.2508 International_Tables_Vol_IV_Table_2.2B

loop_
_diffrn_radiation_wavelength
0.71073

loop_
_exptl_crystal_face_index_h
_exptl_crystal_face_index_k
_exptl_crystal_face_index_l
_exptl_crystal_face_perp_dist
0 0 1 0.040
0 0 -1 0.010
0 -1 0 0.320
0 1 0 0.130
-1 2 0 0.230
1 -2 0 0.200
-1 -1 0 0.180

loop_
_geom_angle_atom_site_label_1
_geom_angle_atom_site_label_2
_geom_angle_atom_site_label_3
_geom_angle
_geom_angle_publ_flag
C8 O13 C12 114.77(18) yes
C14 O19 C18 113.8(2) yes
C1 O20 C25 118.2(3) yes
C4 O22 C8 111.44(18) yes
C5 O23 C14 114.11(18) yes
C6 O24 H24 100.48(13) no
O20 C1 O21 123.0(3) yes
O20 C1 C2 112.4(2) yes
O21 C1 C2 124.6(3) yes
C1 C2 C3 120.1(2) yes
C1 C2 C7 116.8(2) yes
C3 C2 C7 123.1(2) yes
C2 C3 C4 120.6(2) yes
C2 C3 H31 119.86(16) no
C4 C3 H31 119.51(14) no
O22 C4 C3 109.2(2) yes
O22 C4 C5 111.29(19) yes
C3 C4 C5 109.6(2) yes
O22 C4 H41 109.12(12) no
C3 C4 H41 109.72(14) no
C5 C4 H41 107.96(12) no
O23 C5 C4 109.35(19) yes
O23 C5 C6 110.75(19) yes
C4 C5 C6 107.59(19) yes
O23 C5 H51 107.80(12) no
C4 C5 H51 110.94(12) no
C6 C5 H51 110.42(13) no
O24 C6 C5 112.6(2) yes
O24 C6 C7 108.1(2) yes
C5 C6 C7 109.1(2) yes
O24 C6 H61 108.58(13) no
C5 C6 H61 107.35(13) no
C7 C6 H61 111.17(15) no
C2 C7 C6 113.5(2) yes
C2 C7 H71 108.19(14) no
C6 C7 H71 107.87(15) no
C2 C7 H72 108.82(15) no
C6 C7 H72 108.93(15) no
H71 C7 H72 109.467 no
O13 C8 O22 110.75(19) yes
O13 C8 C9 111.8(2) yes
O22 C8 C9 105.22(19) yes
O13 C8 C14 104.44(18) yes
O22 C8 C14 110.0(2) yes
C9 C8 C14 114.8(2) yes
C8 C9 C10 111.0(2) yes
C8 C9 H91 109.12(15) no
C10 C9 H91 109.95(14) no
C8 C9 H92 108.78(14) no
C10 C9 H92 108.53(16) no
H91 C9 H92 109.467 no
C9 C10 C11 109.7(2) yes
C9 C10 H101 110.30(15) no
C11 C10 H101 110.13(15) no
C9 C10 H102 108.50(16) no
C11 C10 H102 108.72(18) no
H101 C10 H102 109.467 no
C10 C11 C12 109.6(2) yes
C10 C11 H111 108.71(18) no
C12 C11 H111 108.61(17) no
C10 C11 H112 109.82(16) no
C12 C11 H112 110.63(18) no
H111 C11 H112 109.467 no
O13 C12 C11 111.6(2) yes
O13 C12 H121 108.70(14) no
C11 C12 H121 108.56(18) no
O13 C12 H122 109.09(13) no
C11 C12 H122 109.43(16) no
H121 C12 H122 109.467 no
O19 C14 O23 110.1(2) yes
O19 C14 C8 104.07(18) yes
O23 C14 C8 111.05(19) yes
O19 C14 C15 112.6(2) yes
O23 C14 C15 105.5(2) yes
C8 C14 C15 113.7(2) yes
C14 C15 C16 111.7(3) yes
C14 C15 H151 108.41(15) no
C16 C15 H151 108.20(17) no
C14 C15 H152 109.61(15) no
C16 C15 H152 109.40(17) no
H151 C15 H152 109.467 no
C15 C16 C17 110.1(3) yes
C15 C16 H161 110.16(18) no
C17 C16 H161 109.53(18) no
C15 C16 H162 108.69(17) no
C17 C16 H162 108.9(2) no
H161 C16 H162 109.467 no
C16 C17 C18 109.4(3) yes
C16 C17 H171 110.38(17) no
C18 C17 H171 110.4(2) no
C16 C17 H172 109.1(2) no
C18 C17 H172 108.1(2) no
H171 C17 H172 109.467 no
O19 C18 C17 111.0(3) yes
O19 C18 H181 109.56(15) no
C17 C18 H181 110.35(17) no
O19 C18 H182 108.63(16) no
C17 C18 H182 107.8(2) no
H181 C18 H182 109.467 no
O20 C25 H251 109.40(18) no
O20 C25 H252 108.76(19) no
H251 C25 H252 109.476 no
O20 C25 H253 110.24(18) no
H251 C25 H253 109.476 no
H252 C25 H253 109.476 no

loop_
_geom_bond_atom_site_label_1
_geom_bond_atom_site_label_2
_geom_bond_distance
_geom_bond_publ_flag
O13 C8 1.409(3) yes
O13 C12 1.443(3) yes
O19 C14 1.430(3) yes
O19 C18 1.446(4) yes
O20 C1 1.334(4) yes
O20 C25 1.441(4) yes
O21 C1 1.199(4) yes
O22 C4 1.432(3) yes
O22 C8 1.435(3) yes
O23 C5 1.429(3) yes
O23 C14 1.426(3) yes
O24 C6 1.429(3) yes
O24 H24 1.033 no
C1 C2 1.485(4) yes
C2 C3 1.338(4) yes
C2 C7 1.519(4) yes
C3 C4 1.490(4) yes
C3 H31 1.000 no
C4 C5 1.511(3) yes
C4 H41 1.000 no
C5 C6 1.515(3) yes
C5 H51 1.000 no
C6 C7 1.529(4) yes
C6 H61 1.000 no
C7 H71 1.000 no
C7 H72 1.000 no
C8 C9 1.521(3) yes
C8 C14 1.544(3) yes
C9 C10 1.526(4) yes
C9 H91 1.000 no
C9 H92 1.000 no
C10 C11 1.524(4) yes
C10 H101 1.000 no
C10 H102 1.000 no
C11 C12 1.515(4) yes
C11 H111 1.000 no
C11 H112 1.000 no
C12 H121 1.000 no
C12 H122 1.000 no
C14 C15 1.519(4) yes
C15 C16 1.521(4) yes
C15 H151 1.000 no
C15 H152 1.000 no
C16 C17 1.523(5) yes
C16 H161 1.000 no
C16 H162 1.000 no
C17 C18 1.516(5) yes
C17 H171 1.000 no
C17 H172 1.000 no
C18 H181 1.000 no
C18 H182 1.000 no
C25 H251 1.000 no
C25 H252 1.000 no
C25 H253 1.000 no

loop_
_cod_related_entry_id
_cod_related_entry_database
_cod_related_entry_code
1 ChemSpider 9188836
